data_1525705
loop_
_publ_author_name
'Bouvier, P.'
'Dianoux, A.J.'
'Djurado, E.'
'Lucazeau, G.'
'Ritter, C.'

_publ_section_title
;
 Low temperature phase transformation of nanocrystalline tetragonal Zr O2
 by neutron and Raman scattering studies
;
_journal_name_full 'International Journal of Inorganic Materials'
_journal_page_first 647
_journal_page_last 654
_journal_volume 3
_journal_year 2001
_chemical_formula_sum 'O2 Zr'
_chemical_name_systematic 'Zr O2'
_space_group_IT_number 137
_symmetry_space_group_name_Hall 'P 4n 2n -1n'
_symmetry_space_group_name_H-M 'P 42/n m c :1'
_cell_angle_alpha 90
_cell_angle_beta 90
_cell_angle_gamma 90
_cell_formula_units_Z 2
_cell_length_a 3.5781
_cell_length_b 3.5781
_cell_length_c 5.1623
_cell_volume 66.092
_citation_journal_id_ASTM IJIMCR
_cod_data_source_file Bouvier_IJIMCR_2001_1063.cif
_cod_data_source_block O2Zr1
_cod_original_cell_volume 66.0919
_cod_original_sg_symbol_Hall '-P 4ac 2a (x-1/4,y+1/4,z+1/4)'
_cod_original_formula_sum 'O2 Zr1'
_cod_database_code 1525705

loop_
_symmetry_equiv_pos_as_xyz
x,y,z
-y+1/2,x+1/2,z+1/2
-x,-y,z
y+1/2,-x+1/2,z+1/2
x+1/2,-y+1/2,-z+1/2
y,x,-z
-x+1/2,y+1/2,-z+1/2
-y,-x,-z
-x+1/2,-y+1/2,-z+1/2
y,-x,-z
x+1/2,y+1/2,-z+1/2
-y,x,-z
-x,y,z
-y+1/2,-x+1/2,z+1/2
x,-y,z
y+1/2,x+1/2,z+1/2

loop_
_atom_site_label
_atom_site_type_symbol
_atom_site_fract_x
_atom_site_fract_y
_atom_site_fract_z
_atom_site_occupancy
_atom_site_U_iso_or_equiv
O1 O-2 0 0.5 0.0484 1 0.0
Zr1 Zr+4 0 0 0 1 0.0
